data_7205422
loop_
_publ_author_name
'Dey, Sandeep Kumar'
'Pramanik, Avijit'
'Das, Gopal'

_publ_section_title
;
 Anion specificity induced conformational changes in cresol-based
 tripodal podands controlled by weak interactions: structural and
 Hirshfeld surface analysis
;
_journal_issue 5
_journal_name_full CrystEngComm
_journal_page_first 1664
_journal_paper_doi 10.1039/c0ce00518e
_journal_volume 13
_journal_year 2011
_chemical_formula_sum 'C37 H39 N O11'
_chemical_formula_weight 673.69
_chemical_name_systematic
;
?
;
_space_group_IT_number 14
_symmetry_cell_setting monoclinic
_symmetry_space_group_name_Hall '-P 2ybc'
_symmetry_space_group_name_H-M 'P 1 21/c 1'
_atom_sites_solution_hydrogens geom
_atom_sites_solution_primary direct
_atom_sites_solution_secondary difmap
_audit_creation_method SHELXL-97
_cell_angle_alpha 90.00
_cell_angle_beta 104.935(3)
_cell_angle_gamma 90.00
_cell_formula_units_Z 4
_cell_length_a 13.4682(13)
_cell_length_b 13.6433(13)
_cell_length_c 20.291(2)
_cell_measurement_temperature 298(2)
_cell_volume 3602.5(6)
_computing_cell_refinement 'Bruker SMART'
_computing_data_collection 'Bruker SMART'
_computing_data_reduction 'Bruker SMART'
_computing_molecular_graphics 'Bruker SHELXTL'
_computing_publication_material 'Bruker SHELXTL'
_computing_structure_refinement 'SHELXL-97 (Sheldrick, 1997)'
_computing_structure_solution 'SHELXS-97 (Sheldrick, 1990)'
_diffrn_ambient_temperature 298(2)
_diffrn_measured_fraction_theta_full 0.986
_diffrn_measured_fraction_theta_max 0.986
_diffrn_measurement_device_type 'CCD area detector'
_diffrn_measurement_method 'phi and omega scans'
_diffrn_radiation_monochromator graphite
_diffrn_radiation_source 'fine-focus sealed tube'
_diffrn_radiation_type MoK\a
_diffrn_radiation_wavelength 0.71073
_diffrn_reflns_av_R_equivalents 0.1090
_diffrn_reflns_av_sigmaI/netI 0.1040
_diffrn_reflns_limit_h_max 16
_diffrn_reflns_limit_h_min -14
_diffrn_reflns_limit_k_max 13
_diffrn_reflns_limit_k_min -16
_diffrn_reflns_limit_l_max 24
_diffrn_reflns_limit_l_min -12
_diffrn_reflns_number 16599
_diffrn_reflns_theta_full 26.80
_diffrn_reflns_theta_max 26.80
_diffrn_reflns_theta_min 1.56
_exptl_absorpt_coefficient_mu 0.091
_exptl_absorpt_correction_T_max 0.984
_exptl_absorpt_correction_T_min 0.972
_exptl_absorpt_correction_type multi-scan
_exptl_absorpt_process_details 'SADAS (Sheldrick, 1997)'
_exptl_crystal_colour colorless
_exptl_crystal_density_diffrn 1.239
_exptl_crystal_density_method 'not measured'
_exptl_crystal_description needle
_exptl_crystal_F_000 1424
_exptl_crystal_size_max 0.31
_exptl_crystal_size_mid 0.24
_exptl_crystal_size_min 0.20
_refine_diff_density_max 0.199
_refine_diff_density_min -0.194
_refine_diff_density_rms 0.041
_refine_ls_extinction_method none
_refine_ls_goodness_of_fit_ref 0.937
_refine_ls_matrix_type full
_refine_ls_number_parameters 453
_refine_ls_number_reflns 5739
_refine_ls_number_restraints 0
_refine_ls_restrained_S_all 0.937
_refine_ls_R_factor_all 0.0982
_refine_ls_R_factor_gt 0.0615
_refine_ls_shift/su_max 0.005
_refine_ls_shift/su_mean 0.000
_refine_ls_structure_factor_coef Fsqd
_refine_ls_weighting_details 'calc w=1/[\s^2^(Fo^2^)+(0.0676P)^2^+0.0000P] where P=(Fo^2^+2Fc^2^)/3'
_refine_ls_weighting_scheme calc
_refine_ls_wR_factor_gt 0.1328
_refine_ls_wR_factor_ref 0.1611
_reflns_number_gt 7498
_reflns_number_total 7600
_reflns_threshold_expression >2sigma(I)
_cod_data_source_file C0CE00518E.TXT
_cod_data_source_block p-CresolPMA
_cod_depositor_comments
;
The following automatic conversions were performed:
'_symmetry_cell_setting' value 'Monoclinic' changed to 'monoclinic'
according to '/home/saulius/struct/CIF-dictionaries/cif_core.dic'
dictionary named 'cif_core.dic' version 2.4.1 from 2010-06-29.

Automatic conversion script
Id: cif_fix_enum 1555 2011-01-17 13:19:09Z saulius 
;
_cod_original_sg_symbol_H-M 'P 21/c'
_cod_database_code 7205422

loop_
_symmetry_equiv_pos_as_xyz
'x, y, z'
'-x, y+1/2, -z+1/2'
'-x, -y, -z'
'x, -y-1/2, z-1/2'

loop_
_atom_site_label
_atom_site_type_symbol
_atom_site_fract_x
_atom_site_fract_y
_atom_site_fract_z
_atom_site_U_iso_or_equiv
_atom_site_adp_type
_atom_site_occupancy
_atom_site_symmetry_multiplicity
_atom_site_calc_flag
_atom_site_refinement_flags
_atom_site_disorder_assembly
_atom_site_disorder_group
N1 N 0.70825(19) 0.93142(19) 0.33714(15) 0.0550(8) Uani 1 1 d . . .
C1 C 0.8158(2) 0.9539(2) 0.33407(18) 0.0626(10) Uani 1 1 d . . .
H1A H 0.8411 1.0076 0.3651 0.075 Uiso 1 1 calc R . .
H1B H 0.8133 0.9768 0.2884 0.075 Uiso 1 1 calc R . .
C2 C 0.8926(2) 0.8716(2) 0.35092(19) 0.0656(10) Uani 1 1 d . . .
H2A H 0.8599 0.8100 0.3342 0.079 Uiso 1 1 calc R . .
H2B H 0.9482 0.8831 0.3295 0.079 Uiso 1 1 calc R . .
C3 C 1.0233(3) 0.8180(3) 0.4484(2) 0.0663(10) Uani 1 1 d . . .
C5 C 1.1659(3) 0.7955(3) 0.5447(2) 0.0859(12) Uani 1 1 d . . .
H5 H 1.1990 0.8107 0.5897 0.103 Uiso 1 1 calc R . .
C4 C 1.0735(3) 0.8398(3) 0.5143(2) 0.0823(12) Uani 1 1 d . . .
H4 H 1.0452 0.8848 0.5387 0.099 Uiso 1 1 calc R . .
C8 C 1.0637(3) 0.7500(3) 0.4131(2) 0.0768(11) Uani 1 1 d . . .
H8 H 1.0291 0.7334 0.3686 0.092 Uiso 1 1 calc R . .
C6 C 1.2097(3) 0.7297(3) 0.5100(2) 0.0802(12) Uani 1 1 d . . .
C7 C 1.1574(3) 0.7058(3) 0.4444(2) 0.0857(12) Uani 1 1 d . . .
H7 H 1.1850 0.6595 0.4205 0.103 Uiso 1 1 calc R . .
C9 C 1.3150(3) 0.6846(3) 0.5420(2) 0.1262(17) Uani 1 1 d . . .
H9A H 1.3468 0.6660 0.5067 0.189 Uiso 1 1 calc R . .
H9B H 1.3068 0.6277 0.5680 0.189 Uiso 1 1 calc R . .
H9C H 1.3574 0.7317 0.5715 0.189 Uiso 1 1 calc R . .
O1 O 0.93153(17) 0.86777(17) 0.42255(13) 0.0797(8) Uani 1 1 d . . .
C11 C 0.5976(3) 0.8906(3) 0.4158(2) 0.0771(11) Uani 1 1 d . . .
H11A H 0.5607 0.8378 0.3878 0.093 Uiso 1 1 calc R . .
H11B H 0.5991 0.8778 0.4630 0.093 Uiso 1 1 calc R . .
C12 C 0.4516(3) 0.9975(3) 0.40100(18) 0.0675(10) Uani 1 1 d . . .
C10 C 0.7059(2) 0.8990(2) 0.4071(2) 0.0734(11) Uani 1 1 d . . .
H10A H 0.7442 0.9455 0.4402 0.088 Uiso 1 1 calc R . .
H10B H 0.7396 0.8359 0.4165 0.088 Uiso 1 1 calc R . .
C16 C 0.3151(3) 1.1127(3) 0.3883(2) 0.0871(13) Uani 1 1 d . . .
H16 H 0.2899 1.1756 0.3772 0.104 Uiso 1 1 calc R . .
C17 C 0.4137(3) 1.0905(3) 0.3840(2) 0.0816(12) Uani 1 1 d . . .
H17 H 0.4536 1.1377 0.3698 0.098 Uiso 1 1 calc R . .
C13 C 0.3912(3) 0.9276(3) 0.42072(19) 0.0808(12) Uani 1 1 d . . .
H13 H 0.4161 0.8645 0.4318 0.097 Uiso 1 1 calc R . .
C15 C 0.2530(3) 1.0445(3) 0.4086(2) 0.0799(12) Uani 1 1 d . . .
C14 C 0.2930(3) 0.9527(3) 0.4239(2) 0.0850(12) Uani 1 1 d . . .
H14 H 0.2525 0.9051 0.4370 0.102 Uiso 1 1 calc R . .
C18 C 0.1452(3) 1.0707(3) 0.4128(2) 0.1115(15) Uani 1 1 d . . .
H18A H 0.0992 1.0691 0.3680 0.167 Uiso 1 1 calc R . .
H18B H 0.1455 1.1353 0.4316 0.167 Uiso 1 1 calc R . .
H18C H 0.1229 1.0244 0.4416 0.167 Uiso 1 1 calc R . .
O2 O 0.55010(19) 0.98154(16) 0.39465(13) 0.0795(8) Uani 1 1 d . . .
C20 C 0.6532(3) 0.8881(3) 0.2118(2) 0.0755(11) Uani 1 1 d . . .
H20A H 0.5963 0.8572 0.1792 0.091 Uiso 1 1 calc R . .
H20B H 0.6473 0.9585 0.2055 0.091 Uiso 1 1 calc R . .
C19 C 0.6513(2) 0.8614(2) 0.2832(2) 0.0711(11) Uani 1 1 d . . .
H19A H 0.6807 0.7966 0.2935 0.085 Uiso 1 1 calc R . .
H19B H 0.5803 0.8582 0.2855 0.085 Uiso 1 1 calc R . .
C21 C 0.7678(3) 0.8730(3) 0.1401(3) 0.0781(12) Uani 1 1 d . . .
C22 C 0.8661(4) 0.8511(3) 0.1374(3) 0.1022(15) Uani 1 1 d . . .
H22 H 0.9136 0.8264 0.1754 0.123 Uiso 1 1 calc R . .
C26 C 0.6986(4) 0.9067(3) 0.0835(3) 0.1073(15) Uani 1 1 d . . .
H25 H 0.6318 0.9213 0.0849 0.129 Uiso 1 1 calc R . .
C24 C 0.8273(5) 0.9013(4) 0.0193(3) 0.1200(17) Uani 1 1 d . . .
C23 C 0.8933(4) 0.8664(4) 0.0771(3) 0.1195(18) Uani 1 1 d . . .
H23 H 0.9603 0.8521 0.0759 0.143 Uiso 1 1 calc R . .
C27 C 0.8610(5) 0.9210(4) -0.0464(3) 0.185(3) Uani 1 1 d . . .
H26A H 0.9321 0.9038 -0.0394 0.277 Uiso 1 1 calc R . .
H26B H 0.8519 0.9892 -0.0580 0.277 Uiso 1 1 calc R . .
H26C H 0.8200 0.8823 -0.0830 0.277 Uiso 1 1 calc R . .
O3 O 0.74719(19) 0.85512(17) 0.20185(15) 0.0776(8) Uani 1 1 d . . .
C32 C 0.3072(2) 0.77790(19) 0.24249(15) 0.0413(8) Uani 1 1 d . . .
C31 C 0.2076(2) 0.77400(19) 0.24900(15) 0.0438(8) Uani 1 1 d . . .
C28 C 0.2934(2) 0.95530(19) 0.22681(16) 0.0447(8) Uani 1 1 d . . .
C33 C 0.3475(2) 0.8678(2) 0.23142(16) 0.0499(9) Uani 1 1 d . . .
H28 H 0.4144 0.8698 0.2268 0.060 Uiso 1 1 calc R . .
C29 C 0.1920(2) 0.9513(2) 0.23433(16) 0.0460(8) Uani 1 1 d . . .
C30 C 0.1522(2) 0.8600(2) 0.24477(16) 0.0522(9) Uani 1 1 d . . .
H31 H 0.0852 0.8569 0.2491 0.063 Uiso 1 1 calc R . .
C34 C 0.3528(3) 1.0445(2) 0.21552(18) 0.0582(10) Uani 1 1 d . . .
C35 C 0.1166(3) 1.0348(2) 0.23327(18) 0.0585(10) Uani 1 1 d . . .
C37 C 0.3707(2) 0.6875(2) 0.24188(19) 0.0512(9) Uani 1 1 d . . .
C36 C 0.1621(2) 0.6789(2) 0.26347(18) 0.0528(9) Uani 1 1 d . . .
O7 O 0.34426(16) 0.62490(15) 0.19938(12) 0.0666(7) Uani 1 1 d . . .
O4 O 0.31267(17) 1.12869(16) 0.20919(14) 0.0836(8) Uani 1 1 d . . .
O11 O 0.14124(16) 1.12349(15) 0.22236(15) 0.0812(8) Uani 1 1 d . . .
H11 H 0.1989 1.1241 0.2159 0.122 Uiso 1 1 calc R . .
O5 O 0.44260(17) 1.03179(14) 0.21200(14) 0.0803(8) Uani 1 1 d . . .
O10 O 0.03300(17) 1.01695(14) 0.24330(14) 0.0798(8) Uani 1 1 d . . .
O9 O 0.06195(15) 0.67545(18) 0.24061(14) 0.0848(9) Uani 1 1 d . . .
H9 H 0.0465 0.6677 0.1991 0.127 Uiso 1 1 calc R . .
O6 O 0.45621(16) 0.68760(14) 0.28948(14) 0.0843(9) Uani 1 1 d . . .
H6 H 0.4877 0.6367 0.2875 0.127 Uiso 1 1 calc R . .
O8 O 0.21280(16) 0.61301(15) 0.29418(12) 0.0691(7) Uani 1 1 d . . .
C25 C 0.7287(5) 0.9192(4) 0.0235(3) 0.1318(19) Uani 1 1 d . . .
H37 H 0.6802 0.9404 -0.0153 0.158 Uiso 1 1 calc R . .
H1N H 0.672(2) 0.997(2) 0.3342(15) 0.082(11) Uiso 1 1 d . . .

loop_
_atom_site_aniso_label
_atom_site_aniso_U_11
_atom_site_aniso_U_22
_atom_site_aniso_U_33
_atom_site_aniso_U_23
_atom_site_aniso_U_13
_atom_site_aniso_U_12
N1 0.0464(18) 0.0358(17) 0.082(2) 0.0037(15) 0.0144(15) 0.0026(14)
C1 0.049(2) 0.043(2) 0.093(3) -0.0034(17) 0.0141(19) -0.0064(18)
C2 0.050(2) 0.065(2) 0.080(3) -0.0009(19) 0.013(2) 0.0056(18)
C3 0.050(2) 0.069(3) 0.080(3) 0.000(2) 0.017(2) 0.012(2)
C5 0.076(3) 0.098(3) 0.076(3) -0.009(2) 0.006(2) 0.016(3)
C4 0.068(3) 0.092(3) 0.083(4) -0.012(2) 0.012(2) 0.014(2)
C8 0.068(3) 0.082(3) 0.079(3) -0.004(2) 0.016(2) 0.018(2)
C6 0.066(3) 0.079(3) 0.091(4) 0.008(2) 0.012(2) 0.015(2)
C7 0.081(3) 0.082(3) 0.093(4) -0.001(2) 0.020(3) 0.027(2)
C9 0.097(3) 0.145(4) 0.120(4) 0.007(3) -0.002(3) 0.056(3)
O1 0.0578(15) 0.1000(19) 0.077(2) -0.0056(14) 0.0102(13) 0.0221(14)
C11 0.069(3) 0.065(3) 0.101(3) 0.018(2) 0.029(2) 0.008(2)
C12 0.059(3) 0.067(3) 0.083(3) 0.003(2) 0.031(2) 0.002(2)
C10 0.060(3) 0.067(3) 0.093(3) 0.009(2) 0.018(2) 0.0098(19)
C16 0.079(3) 0.073(3) 0.111(4) 0.000(2) 0.029(3) 0.021(3)
C17 0.085(3) 0.054(3) 0.112(4) 0.007(2) 0.036(2) 0.006(2)
C13 0.076(3) 0.074(3) 0.105(3) 0.016(2) 0.045(2) 0.010(2)
C15 0.069(3) 0.092(3) 0.084(3) -0.007(2) 0.028(2) 0.005(3)
C14 0.074(3) 0.084(3) 0.105(4) 0.007(2) 0.038(2) 0.002(3)
C18 0.069(3) 0.150(4) 0.120(4) 0.002(3) 0.035(3) 0.029(3)
O2 0.0740(18) 0.0585(17) 0.116(2) 0.0166(14) 0.0432(15) 0.0113(14)
C20 0.057(3) 0.070(3) 0.095(4) -0.019(2) 0.011(2) 0.007(2)
C19 0.054(2) 0.045(2) 0.111(4) -0.013(2) 0.016(2) -0.0044(17)
C21 0.075(3) 0.063(3) 0.093(4) -0.014(2) 0.017(3) 0.010(2)
C22 0.072(3) 0.131(4) 0.106(5) -0.019(3) 0.025(3) 0.011(3)
C26 0.102(4) 0.117(4) 0.107(5) 0.014(3) 0.033(4) 0.038(3)
C24 0.130(5) 0.115(4) 0.127(6) 0.001(3) 0.054(4) 0.028(4)
C23 0.094(4) 0.144(5) 0.126(6) -0.024(4) 0.037(4) 0.015(3)
C27 0.212(6) 0.223(7) 0.152(6) 0.018(5) 0.105(5) 0.053(5)
O3 0.0630(18) 0.0725(18) 0.097(2) -0.0029(15) 0.0193(15) 0.0175(13)
C32 0.0262(17) 0.0251(18) 0.077(2) -0.0019(14) 0.0214(15) 0.0000(14)
C31 0.0336(18) 0.0215(18) 0.081(2) -0.0014(14) 0.0233(15) -0.0024(15)
C28 0.0301(18) 0.0227(18) 0.082(3) 0.0010(14) 0.0156(16) -0.0032(15)
C33 0.0233(16) 0.0332(19) 0.095(3) -0.0054(16) 0.0193(16) -0.0009(15)
C29 0.0334(18) 0.0258(18) 0.080(3) -0.0031(15) 0.0168(16) 0.0007(15)
C30 0.0290(16) 0.036(2) 0.095(3) -0.0056(16) 0.0222(16) -0.0004(16)
C34 0.044(2) 0.035(2) 0.097(3) -0.0025(18) 0.0205(19) -0.0077(19)
C35 0.047(2) 0.028(2) 0.101(3) 0.0000(18) 0.0201(19) 0.0012(18)
C37 0.0353(19) 0.025(2) 0.099(3) -0.0025(18) 0.0267(19) -0.0027(16)
C36 0.043(2) 0.031(2) 0.092(3) -0.0029(17) 0.0310(19) 0.0021(17)
O7 0.0623(15) 0.0312(13) 0.106(2) -0.0130(12) 0.0216(13) 0.0048(11)
O4 0.0625(15) 0.0288(14) 0.166(3) 0.0118(14) 0.0421(16) -0.0024(12)
O11 0.0585(15) 0.0332(15) 0.160(3) 0.0119(14) 0.0431(16) 0.0101(12)
O5 0.0425(14) 0.0371(14) 0.171(3) 0.0036(13) 0.0444(15) -0.0096(11)
O10 0.0407(14) 0.0458(15) 0.164(3) -0.0018(14) 0.0463(15) 0.0066(12)
O9 0.0395(14) 0.0559(16) 0.157(3) 0.0127(18) 0.0212(14) -0.0053(12)
O6 0.0415(14) 0.0397(14) 0.157(3) -0.0245(14) -0.0003(15) 0.0135(11)
O8 0.0615(15) 0.0369(14) 0.112(2) 0.0144(13) 0.0280(14) 0.0007(12)
C25 0.134(5) 0.152(5) 0.106(5) 0.017(4) 0.026(4) 0.053(4)

loop_
_atom_type_symbol
_atom_type_description
_atom_type_scat_dispersion_real
_atom_type_scat_dispersion_imag
_atom_type_scat_source
C C 0.0033 0.0016 'International Tables Vol C Tables 4.2.6.8 and 6.1.1.4'
H H 0.0000 0.0000 'International Tables Vol C Tables 4.2.6.8 and 6.1.1.4'
N N 0.0061 0.0033 'International Tables Vol C Tables 4.2.6.8 and 6.1.1.4'
O O 0.0106 0.0060 'International Tables Vol C Tables 4.2.6.8 and 6.1.1.4'

loop_
_geom_angle_atom_site_label_1
_geom_angle_atom_site_label_2
_geom_angle_atom_site_label_3
_geom_angle
_geom_angle_site_symmetry_1
_geom_angle_site_symmetry_3
_geom_angle_publ_flag
C10 N1 C1 110.9(2) . . ?
C10 N1 C19 111.8(3) . . ?
C1 N1 C19 114.7(3) . . ?
N1 C1 C2 117.0(3) . . ?
O1 C2 C1 108.2(3) . . ?
C4 C3 C8 119.8(3) . . ?
C4 C3 O1 115.5(4) . . ?
C8 C3 O1 124.7(4) . . ?
C6 C5 C4 121.2(4) . . ?
C3 C4 C5 120.3(4) . . ?
C3 C8 C7 119.3(4) . . ?
C5 C6 C7 118.3(4) . . ?
C5 C6 C9 121.5(4) . . ?
C7 C6 C9 120.2(4) . . ?
C6 C7 C8 121.1(4) . . ?
C3 O1 C2 117.7(3) . . ?
O2 C11 C10 105.8(3) . . ?
C13 C12 C17 120.2(4) . . ?
C13 C12 O2 124.8(3) . . ?
C17 C12 O2 115.0(4) . . ?
N1 C10 C11 112.9(3) . . ?
C15 C16 C17 122.4(4) . . ?
C12 C17 C16 118.9(4) . . ?
C12 C13 C14 119.0(4) . . ?
C14 C15 C16 116.7(4) . . ?
C14 C15 C18 122.0(4) . . ?
C16 C15 C18 121.3(4) . . ?
C15 C14 C13 122.8(4) . . ?
C12 O2 C11 118.7(3) . . ?
O3 C20 C19 107.6(3) . . ?
C20 C19 N1 114.5(3) . . ?
C26 C21 C22 119.8(5) . . ?
C26 C21 O3 125.1(5) . . ?
C22 C21 O3 115.0(4) . . ?
C21 C22 C23 118.8(5) . . ?
C21 C26 C25 119.4(5) . . ?
C23 C24 C25 115.8(5) . . ?
C23 C24 C27 122.4(6) . . ?
C25 C24 C27 121.8(6) . . ?
C24 C23 C22 123.6(5) . . ?
C21 O3 C20 118.4(3) . . ?
C31 C32 C33 118.7(2) . . ?
C31 C32 C37 122.5(2) . . ?
C33 C32 C37 118.6(2) . . ?
C30 C31 C32 118.9(2) . . ?
C30 C31 C36 120.5(3) . . ?
C32 C31 C36 120.6(3) . . ?
C33 C28 C29 117.6(2) . . ?
C33 C28 C34 114.5(3) . . ?
C29 C28 C34 127.9(3) . . ?
C32 C33 C28 123.5(3) . . ?
C30 C29 C28 118.1(2) . . ?
C30 C29 C35 112.9(3) . . ?
C28 C29 C35 128.9(3) . . ?
C31 C30 C29 123.1(3) . . ?
O5 C34 O4 121.3(3) . . ?
O5 C34 C28 117.4(3) . . ?
O4 C34 C28 121.3(3) . . ?
O10 C35 O11 120.4(3) . . ?
O10 C35 C29 119.3(3) . . ?
O11 C35 C29 120.3(3) . . ?
O7 C37 O6 125.2(3) . . ?
O7 C37 C32 121.7(3) . . ?
O6 C37 C32 113.0(3) . . ?
O8 C36 O9 123.5(3) . . ?
O8 C36 C31 123.0(3) . . ?
O9 C36 C31 113.5(3) . . ?
C24 C25 C26 122.5(5) . . ?

loop_
_geom_bond_atom_site_label_1
_geom_bond_atom_site_label_2
_geom_bond_distance
_geom_bond_site_symmetry_2
_geom_bond_publ_flag
N1 C10 1.495(4) . ?
N1 C1 1.497(4) . ?
N1 C19 1.505(4) . ?
C1 C2 1.505(4) . ?
C2 O1 1.413(4) . ?
C3 C4 1.366(4) . ?
C3 C8 1.368(4) . ?
C3 O1 1.389(4) . ?
C5 C6 1.364(5) . ?
C5 C4 1.378(5) . ?
C8 C7 1.395(4) . ?
C6 C7 1.376(5) . ?
C6 C9 1.529(5) . ?
C11 O2 1.411(3) . ?
C11 C10 1.518(4) . ?
C12 C13 1.377(5) . ?
C12 C17 1.379(4) . ?
C12 O2 1.383(4) . ?
C16 C15 1.382(5) . ?
C16 C17 1.387(5) . ?
C13 C14 1.383(4) . ?
C15 C14 1.368(5) . ?
C15 C18 1.519(5) . ?
C20 O3 1.406(4) . ?
C20 C19 1.501(4) . ?
C21 C26 1.360(5) . ?
C21 C22 1.372(5) . ?
C21 O3 1.373(5) . ?
C22 C23 1.378(6) . ?
C26 C25 1.388(6) . ?
C24 C23 1.362(6) . ?
C24 C25 1.374(7) . ?
C24 C27 1.540(7) . ?
C32 C31 1.382(4) . ?
C32 C33 1.383(3) . ?
C32 C37 1.502(4) . ?
C31 C30 1.381(4) . ?
C31 C36 1.496(4) . ?
C28 C33 1.389(4) . ?
C28 C29 1.414(4) . ?
C28 C34 1.506(4) . ?
C29 C30 1.393(4) . ?
C29 C35 1.523(4) . ?
C34 O5 1.241(3) . ?
C34 O4 1.262(3) . ?
C35 O10 1.220(3) . ?
C35 O11 1.288(3) . ?
C37 O7 1.201(3) . ?
C37 O6 1.299(3) . ?
C36 O8 1.201(3) . ?
C36 O9 1.310(3) . ?

loop_
_cod_related_entry_id
_cod_related_entry_database
_cod_related_entry_code
1 ChemSpider 30653732
